data_4346502
loop_
_publ_author_name
'Ida, Yumi'
'Ghosh, Soumavo'
'Ghosh, Ashutosh'
'Nojiri, Hiroyuki'
'Ishida, Takayuki'

_publ_section_title
;
 Strong ferromagnetic exchange interactions in hinge-like Dy(O2Cu)2
 complexes involving double oxygen bridges.
;
_journal_issue 19
_journal_name_full 'Inorganic chemistry'
_journal_page_first 9543
_journal_page_last 9555
_journal_paper_doi 10.1021/acs.inorgchem.5b01583
_journal_volume 54
_journal_year 2015
_chemical_formula_moiety 'C40 H44 Cu2 Dy N7 O15'
_chemical_formula_sum 'C40 H44 Cu2 Dy N7 O15'
_chemical_formula_weight 1152.40
_chemical_name_common transoid_DyCu2
_chemical_name_systematic
;
[{(Cu(salpn))Me(CO)Me}2Dy(NO3)3]
;
_space_group_IT_number 88
_space_group_name_Hall '-I 4ad'
_space_group_name_H-M_alt 'I 41/a :2'
_symmetry_cell_setting tetragonal
_symmetry_space_group_name_H-M 'I 41/a :2'
_atom_sites_solution_hydrogens geom
_atom_sites_solution_primary direct
_atom_sites_solution_secondary difmap
_audit_creation_method SHELXL-97
_cell_angle_alpha 90.000(5)
_cell_angle_beta 90.000(5)
_cell_angle_gamma 90.000(5)
_cell_formula_units_Z 8
_cell_length_a 17.583(5)
_cell_length_b 17.583(5)
_cell_length_c 29.716(5)
_cell_measurement_temperature 293(2)
_cell_measurement_theta_max 26.42
_cell_measurement_theta_min 1.35
_cell_volume 9187(4)
_computing_cell_refinement 'Bruker SMART APEX2'
_computing_data_collection 'Bruker SMART APEX2'
_computing_data_reduction 'Bruker SAINT'
_computing_molecular_graphics 'Ortep-3 for Windows (Farrugia, 1997)'
_computing_publication_material 'WINGX V1.80.03'
_computing_structure_refinement 'SHELXL-97 (Sheldrick, 1997)'
_computing_structure_solution 'SHELXS-97 (Sheldrick, 1990)'
_diffrn_ambient_temperature 293(2)
_diffrn_measured_fraction_theta_full 1.000
_diffrn_measured_fraction_theta_max 1.000
_diffrn_measurement_device_type 'CCD area detector'
_diffrn_measurement_method 'phi and omega scans'
_diffrn_radiation_monochromator graphite
_diffrn_radiation_source 'fine-focus sealed tube'
_diffrn_radiation_type MoK\a
_diffrn_radiation_wavelength 0.71073
_diffrn_reflns_av_R_equivalents 0.0338
_diffrn_reflns_av_sigmaI/netI 0.0162
_diffrn_reflns_limit_h_max 22
_diffrn_reflns_limit_h_min -22
_diffrn_reflns_limit_k_max 22
_diffrn_reflns_limit_k_min -21
_diffrn_reflns_limit_l_max 36
_diffrn_reflns_limit_l_min -37
_diffrn_reflns_number 54465
_diffrn_reflns_theta_full 26.42
_diffrn_reflns_theta_max 26.42
_diffrn_reflns_theta_min 1.35
_exptl_absorpt_coefficient_mu 2.601
_exptl_absorpt_correction_T_max 0.6242
_exptl_absorpt_correction_T_min 0.4226
_exptl_absorpt_correction_type empirical
_exptl_absorpt_process_details sadabs
_exptl_crystal_colour green
_exptl_crystal_density_diffrn 1.666
_exptl_crystal_density_method 'not measured'
_exptl_crystal_description prismatic
_exptl_crystal_F_000 4616
_exptl_crystal_size_max 0.40
_exptl_crystal_size_mid 0.30
_exptl_crystal_size_min 0.20
_refine_diff_density_max 0.937
_refine_diff_density_min -0.807
_refine_diff_density_rms 0.073
_refine_ls_extinction_method none
_refine_ls_goodness_of_fit_ref 1.058
_refine_ls_hydrogen_treatment mixed
_refine_ls_matrix_type full
_refine_ls_number_parameters 296
_refine_ls_number_reflns 4722
_refine_ls_number_restraints 0
_refine_ls_restrained_S_all 1.058
_refine_ls_R_factor_all 0.0438
_refine_ls_R_factor_gt 0.0347
_refine_ls_shift/su_max 0.001
_refine_ls_shift/su_mean 0.000
_refine_ls_structure_factor_coef Fsqd
_refine_ls_weighting_details 'calc w=1/[\s^2^(Fo^2^)+(0.0362P)^2^+33.4621P] where P=(Fo^2^+2Fc^2^)/3'
_refine_ls_weighting_scheme calc
_refine_ls_wR_factor_gt 0.0824
_refine_ls_wR_factor_ref 0.0890
_reflns_number_gt 4057
_reflns_number_total 4722
_reflns_threshold_expression >2sigma(I)
_cod_data_source_file ic5b01583_si_002.cif
_cod_data_source_block 1
_cod_original_sg_symbol_H-M I41/a
_cod_database_code 4346502

loop_
_symmetry_equiv_pos_as_xyz
'x, y, z'
'-x, -y+1/2, z'
'-y+3/4, x+1/4, z+1/4'
'y+1/4, -x+1/4, z+1/4'
'x+1/2, y+1/2, z+1/2'
'-x+1/2, -y+1, z+1/2'
'-y+5/4, x+3/4, z+3/4'
'y+3/4, -x+3/4, z+3/4'
'-x, -y, -z'
'x, y-1/2, -z'
'y-3/4, -x-1/4, -z-1/4'
'-y-1/4, x-1/4, -z-1/4'
'-x+1/2, -y+1/2, -z+1/2'
'x+1/2, y, -z+1/2'
'y-1/4, -x+1/4, -z+1/4'
'-y+1/4, x+1/4, -z+1/4'

loop_
_atom_site_label
_atom_site_type_symbol
_atom_site_fract_x
_atom_site_fract_y
_atom_site_fract_z
_atom_site_U_iso_or_equiv
_atom_site_adp_type
_atom_site_occupancy
_atom_site_symmetry_multiplicity
_atom_site_calc_flag
_atom_site_refinement_flags
_atom_site_disorder_assembly
_atom_site_disorder_group
C1 C 0.5677(2) 0.1923(2) 0.69478(13) 0.0512(9) Uani 1 1 d . A .
C2 C 0.6130(3) 0.2563(3) 0.70181(16) 0.0642(11) Uani 1 1 d . . .
H2 H 0.6224 0.2897 0.6782 0.077 Uiso 1 1 calc R . .
C3 C 0.6441(4) 0.2705(4) 0.7437(2) 0.0905(18) Uani 1 1 d . . .
H3 H 0.6755 0.3126 0.7476 0.109 Uiso 1 1 calc R . .
C4 C 0.6294(5) 0.2238(4) 0.7795(2) 0.112(2) Uani 1 1 d . . .
H4 H 0.6496 0.2346 0.8078 0.134 Uiso 1 1 calc R . .
C5 C 0.5850(4) 0.1611(4) 0.77334(19) 0.0954(19) Uani 1 1 d . . .
H5 H 0.5751 0.1293 0.7976 0.114 Uiso 1 1 calc R . .
C6 C 0.5538(3) 0.1436(3) 0.73117(15) 0.0621(11) Uani 1 1 d . . .
C7 C 0.5064(3) 0.0772(3) 0.72782(15) 0.0628(11) Uani 1 1 d . A .
H7 H 0.4911 0.0555 0.7549 0.075 Uiso 1 1 calc R . .
C8A C 0.4307(3) -0.0204(3) 0.69798(18) 0.0866(17) Uani 0.620(7) 1 d P A 1
H8A1 H 0.4306 -0.0358 0.7293 0.104 Uiso 0.620(7) 1 calc PR A 1
H8A2 H 0.3795 -0.0048 0.6902 0.104 Uiso 0.620(7) 1 calc PR A 1
C9A C 0.4523(4) -0.0855(4) 0.6701(3) 0.0636(16) Uiso 0.620(7) 1 d P A 1
H9A1 H 0.5048 -0.0980 0.6767 0.076 Uiso 0.620(7) 1 calc PR A 1
H9A2 H 0.4216 -0.1287 0.6792 0.076 Uiso 0.620(7) 1 calc PR A 1
C10A C 0.4448(4) -0.0766(3) 0.62173(18) 0.0788(16) Uani 0.620(7) 1 d P A 1
H10A H 0.3927 -0.0624 0.6150 0.095 Uiso 0.620(7) 1 calc PR A 1
H10B H 0.4542 -0.1254 0.6076 0.095 Uiso 0.620(7) 1 calc PR A 1
C8B C 0.4307(3) -0.0204(3) 0.69798(18) 0.0696(14) Uani 0.380(7) 1 d P A 2
H8B1 H 0.3879 -0.0048 0.7164 0.084 Uiso 0.380(7) 1 calc PR A 2
H8B2 H 0.4572 -0.0607 0.7139 0.084 Uiso 0.380(7) 1 calc PR A 2
C9B C 0.4004(7) -0.0521(7) 0.6528(4) 0.0636(16) Uiso 0.380(7) 1 d P A 2
H9B1 H 0.3661 -0.0934 0.6601 0.076 Uiso 0.380(7) 1 calc PR A 2
H9B2 H 0.3696 -0.0123 0.6394 0.076 Uiso 0.380(7) 1 calc PR A 2
C10B C 0.4448(4) -0.0766(3) 0.62173(18) 0.0788(16) Uani 0.380(7) 1 d P A 2
H10C H 0.4138 -0.0984 0.5980 0.095 Uiso 0.380(7) 1 calc PR A 2
H10D H 0.4756 -0.1173 0.6342 0.095 Uiso 0.380(7) 1 calc PR A 2
C11 C 0.5252(2) -0.03624(19) 0.56323(13) 0.0462(9) Uani 1 1 d . A .
H11 H 0.5130 -0.0837 0.5515 0.055 Uiso 1 1 calc R . .
C12 C 0.5748(2) 0.01039(18) 0.53633(12) 0.0402(8) Uani 1 1 d . . .
C13 C 0.6138(2) -0.0252(2) 0.50110(14) 0.0503(9) Uani 1 1 d . . .
H13 H 0.6061 -0.0768 0.4960 0.060 Uiso 1 1 calc R . .
C14 C 0.6628(2) 0.0136(2) 0.47412(15) 0.0561(10) Uani 1 1 d . . .
H14 H 0.6895 -0.0113 0.4515 0.067 Uiso 1 1 calc R . .
C15 C 0.6721(3) 0.0910(2) 0.48104(14) 0.0565(10) Uani 1 1 d . . .
H15 H 0.7053 0.1182 0.4627 0.068 Uiso 1 1 calc R . .
C16 C 0.6332(2) 0.1282(2) 0.51434(13) 0.0495(9) Uani 1 1 d . . .
H16 H 0.6397 0.1803 0.5178 0.059 Uiso 1 1 calc R . .
C17 C 0.5840(2) 0.08928(18) 0.54326(12) 0.0385(7) Uani 1 1 d . A .
C18 C 0.7630(4) 0.0467(5) 0.5933(3) 0.130(3) Uani 1 1 d . . .
H18A H 0.7322 0.0183 0.5726 0.195 Uiso 1 1 calc R . .
H18B H 0.8068 0.0171 0.6015 0.195 Uiso 1 1 calc R . .
H18C H 0.7791 0.0932 0.5794 0.195 Uiso 1 1 calc R . .
C19 C 0.7185(3) 0.0641(3) 0.6338(2) 0.0777(15) Uani 1 1 d . . .
C20 C 0.7538(5) 0.1142(5) 0.6669(4) 0.195(6) Uani 1 1 d . . .
H20A H 0.7235 0.1149 0.6938 0.292 Uiso 1 1 calc R . .
H20B H 0.7571 0.1647 0.6548 0.292 Uiso 1 1 calc R . .
H20C H 0.8039 0.0960 0.6738 0.292 Uiso 1 1 calc R . .
N1 N 0.4826(2) 0.04459(19) 0.69226(12) 0.0538(8) Uani 1 1 d . . .
N2 N 0.49609(19) -0.01968(17) 0.60141(12) 0.0493(8) Uani 1 1 d . . .
N4 N 0.6622(2) 0.3251(3) 0.59311(14) 0.0685(11) Uani 1 1 d . A .
N5 N 0.5000 0.2500 0.49143(17) 0.0592(13) Uani 1 2 d S . .
O1 O 0.53805(16) 0.17872(14) 0.65404(8) 0.0482(6) Uani 1 1 d . . .
O2 O 0.54685(15) 0.12595(12) 0.57564(8) 0.0431(6) Uani 1 1 d . . .
O5 O 0.6088(3) 0.3606(4) 0.60360(18) 0.143(2) Uani 1 1 d . . .
O7 O 0.6445(4) 0.2559(3) 0.58899(17) 0.145(2) Uani 1 1 d . . .
O6 O 0.7237(2) 0.3450(3) 0.5850(2) 0.1183(17) Uani 1 1 d . . .
O3 O 0.54721(19) 0.28858(16) 0.51430(10) 0.0617(8) Uani 1 1 d . . .
O4 O 0.5000 0.2500 0.45085(16) 0.0901(17) Uani 1 2 d S . .
O8 O 0.6574(2) 0.0367(2) 0.64034(14) 0.0869(11) Uani 1 1 d . . .
Cu1 Cu 0.51738(3) 0.07676(2) 0.631880(15) 0.04322(12) Uani 1 1 d . A .
Dy1 Dy 0.5000 0.2500 0.590298(8) 0.04761(10) Uani 1 2 d S . .

loop_
_atom_site_aniso_label
_atom_site_aniso_U_11
_atom_site_aniso_U_22
_atom_site_aniso_U_33
_atom_site_aniso_U_23
_atom_site_aniso_U_13
_atom_site_aniso_U_12
C1 0.058(2) 0.049(2) 0.047(2) -0.0045(17) -0.0091(18) 0.0114(18)
C2 0.076(3) 0.058(3) 0.058(3) -0.009(2) -0.010(2) 0.000(2)
C3 0.106(4) 0.085(4) 0.080(4) -0.018(3) -0.033(3) -0.010(3)
C4 0.156(7) 0.110(5) 0.069(4) -0.007(4) -0.050(4) -0.016(5)
C5 0.133(5) 0.094(4) 0.059(3) 0.008(3) -0.027(3) 0.000(4)
C6 0.075(3) 0.064(3) 0.048(2) 0.002(2) -0.010(2) 0.009(2)
C7 0.076(3) 0.071(3) 0.042(2) 0.017(2) 0.000(2) 0.011(2)
C8A 0.102(4) 0.090(4) 0.068(3) 0.028(3) 0.013(3) -0.023(3)
C10A 0.105(4) 0.055(3) 0.076(3) 0.009(2) 0.002(3) -0.040(3)
C8B 0.051(2) 0.090(4) 0.068(3) 0.028(3) 0.013(3) -0.023(3)
C10B 0.105(4) 0.055(3) 0.076(3) 0.009(2) 0.002(3) -0.040(3)
C11 0.054(2) 0.0283(16) 0.056(2) 0.0007(15) -0.0144(18) -0.0050(15)
C12 0.0433(18) 0.0303(16) 0.047(2) -0.0025(14) -0.0102(15) 0.0014(13)
C13 0.060(2) 0.0342(18) 0.057(2) -0.0083(16) -0.0116(19) 0.0069(16)
C14 0.062(2) 0.051(2) 0.056(2) -0.0091(19) 0.007(2) 0.0090(19)
C15 0.062(2) 0.050(2) 0.057(2) 0.0043(19) 0.012(2) 0.0029(19)
C16 0.063(2) 0.0328(18) 0.053(2) 0.0025(16) 0.0073(18) -0.0004(16)
C17 0.0452(18) 0.0303(16) 0.0399(18) 0.0027(14) -0.0048(15) 0.0019(13)
C18 0.084(5) 0.192(9) 0.114(6) 0.038(6) -0.013(4) -0.015(5)
C19 0.060(3) 0.066(3) 0.107(4) 0.022(3) -0.019(3) -0.001(2)
C20 0.101(6) 0.134(7) 0.350(17) -0.129(9) -0.042(8) 0.011(5)
N1 0.0556(19) 0.0549(19) 0.051(2) 0.0159(16) 0.0029(16) 0.0002(15)
N2 0.0594(19) 0.0337(15) 0.055(2) 0.0080(14) -0.0060(16) -0.0131(14)
N4 0.055(2) 0.079(3) 0.071(3) 0.009(2) -0.0037(19) -0.024(2)
N5 0.089(4) 0.046(3) 0.042(3) 0.000 0.000 0.019(3)
O1 0.0658(17) 0.0374(13) 0.0415(14) 0.0000(11) -0.0082(12) 0.0018(12)
O2 0.0568(15) 0.0276(11) 0.0448(14) 0.0028(10) 0.0059(11) -0.0004(10)
O5 0.111(4) 0.205(6) 0.114(4) 0.059(4) 0.047(3) 0.084(4)
O7 0.192(6) 0.132(4) 0.112(4) 0.027(3) -0.049(4) -0.099(4)
O6 0.066(2) 0.103(3) 0.186(5) 0.011(3) 0.016(3) -0.023(2)
O3 0.083(2) 0.0478(16) 0.0549(18) -0.0023(13) 0.0061(15) 0.0055(15)
O4 0.134(5) 0.094(4) 0.042(3) 0.000 0.000 0.014(3)
O8 0.070(2) 0.097(3) 0.094(3) 0.031(2) -0.020(2) -0.014(2)
Cu1 0.0540(3) 0.0332(2) 0.0425(2) 0.00613(17) -0.00102(19) -0.00540(18)
Dy1 0.07213(19) 0.03054(13) 0.04017(15) 0.000 0.000 0.01071(11)

loop_
_atom_type_symbol
_atom_type_description
_atom_type_scat_dispersion_real
_atom_type_scat_dispersion_imag
_atom_type_scat_source
C C 0.0033 0.0016 'International Tables Vol C Tables 4.2.6.8 and 6.1.1.4'
H H 0.0000 0.0000 'International Tables Vol C Tables 4.2.6.8 and 6.1.1.4'
N N 0.0061 0.0033 'International Tables Vol C Tables 4.2.6.8 and 6.1.1.4'
O O 0.0106 0.0060 'International Tables Vol C Tables 4.2.6.8 and 6.1.1.4'
Cu Cu 0.3201 1.2651 'International Tables Vol C Tables 4.2.6.8 and 6.1.1.4'
Dy Dy -0.1892 4.4098 'International Tables Vol C Tables 4.2.6.8 and 6.1.1.4'

loop_
_geom_angle_atom_site_label_1
_geom_angle_atom_site_label_2
_geom_angle_atom_site_label_3
_geom_angle
_geom_angle_site_symmetry_1
_geom_angle_site_symmetry_3
O1 C1 C2 120.1(4) . .
O1 C1 C6 121.3(4) . .
C2 C1 C6 118.5(4) . .
C3 C2 C1 120.4(5) . .
C4 C3 C2 121.2(6) . .
C5 C4 C3 119.2(5) . .
C4 C5 C6 121.5(6) . .
C1 C6 C5 119.1(5) . .
C1 C6 C7 123.0(4) . .
C5 C6 C7 117.8(5) . .
N1 C7 C6 127.8(4) . .
C9A C8A N1 112.4(5) . .
C10A C9A C8A 117.0(6) . .
C9A C10A N2 115.0(5) . .
N1 C8B C9B 113.1(6) . .
C10B C9B C8B 122.4(10) . .
C9B C10B N2 115.9(7) . .
N2 C11 C12 127.3(3) . .
C13 C12 C17 119.5(3) . .
C13 C12 C11 117.3(3) . .
C17 C12 C11 123.2(3) . .
C14 C13 C12 121.9(4) . .
C13 C14 C15 118.7(4) . .
C16 C15 C14 121.1(4) . .
C15 C16 C17 121.4(4) . .
O2 C17 C16 120.8(3) . .
O2 C17 C12 121.7(3) . .
C16 C17 C12 117.5(3) . .
O8 C19 C20 121.1(7) . .
O8 C19 C18 122.0(6) . .
C20 C19 C18 116.8(7) . .
C7 N1 C8B 117.2(4) . .
C7 N1 C8A 117.2(4) . .
C7 N1 Cu1 121.5(3) . .
C8B N1 Cu1 121.2(3) . .
C8A N1 Cu1 121.2(3) . .
C11 N2 C10A 117.0(3) . .
C11 N2 C10B 117.0(3) . .
C11 N2 Cu1 122.1(2) . .
C10A N2 Cu1 121.0(3) . .
C10B N2 Cu1 121.0(3) . .
O6 N4 O5 130.0(6) . .
O6 N4 O7 120.0(6) . .
O5 N4 O7 110.0(6) . .
O4 N5 O3 122.4(2) . 2_655
O4 N5 O3 122.4(2) . .
O3 N5 O3 115.3(5) 2_655 .
O4 N5 Dy1 180.000(1) . .
O3 N5 Dy1 57.6(2) 2_655 .
O3 N5 Dy1 57.6(2) . .
C1 O1 Cu1 122.9(2) . .
C1 O1 Dy1 137.6(2) . .
Cu1 O1 Dy1 99.46(10) . .
C17 O2 Cu1 122.4(2) . .
C17 O2 Dy1 138.5(2) . .
Cu1 O2 Dy1 99.09(10) . .
N4 O5 Dy1 98.2(5) . .
N4 O7 Dy1 106.6(5) . .
N5 O3 Dy1 97.0(3) . .
O1 Cu1 O2 80.31(10) . .
O1 Cu1 N2 172.21(12) . .
O2 Cu1 N2 92.21(12) . .
O1 Cu1 N1 90.81(13) . .
O2 Cu1 N1 170.20(13) . .
N2 Cu1 N1 96.48(15) . .
O1 Cu1 Dy1 45.03(7) . .
O2 Cu1 Dy1 45.19(7) . .
N2 Cu1 Dy1 127.46(10) . .
N1 Cu1 Dy1 125.08(10) . .
O1 Dy1 O1 73.74(13) 2_655 .
O1 Dy1 O2 137.04(9) 2_655 .
O1 Dy1 O2 64.03(9) . .
O1 Dy1 O2 64.03(9) 2_655 2_655
O1 Dy1 O2 137.04(9) . 2_655
O2 Dy1 O2 158.83(12) . 2_655
O1 Dy1 O3 140.58(10) 2_655 2_655
O1 Dy1 O3 132.29(9) . 2_655
O2 Dy1 O3 72.53(9) . 2_655
O2 Dy1 O3 88.18(9) 2_655 2_655
O1 Dy1 O3 132.29(9) 2_655 .
O1 Dy1 O3 140.58(10) . .
O2 Dy1 O3 88.18(9) . .
O2 Dy1 O3 72.53(9) 2_655 .
O3 Dy1 O3 50.79(15) 2_655 .
O1 Dy1 O7 75.62(13) 2_655 2_655
O1 Dy1 O7 105.83(15) . 2_655
O2 Dy1 O7 107.84(14) . 2_655
O2 Dy1 O7 71.82(15) 2_655 2_655
O3 Dy1 O7 69.10(14) 2_655 2_655
O3 Dy1 O7 109.22(15) . 2_655
O1 Dy1 O7 105.83(15) 2_655 .
O1 Dy1 O7 75.62(13) . .
O2 Dy1 O7 71.82(15) . .
O2 Dy1 O7 107.84(14) 2_655 .
O3 Dy1 O7 109.22(15) 2_655 .
O3 Dy1 O7 69.10(14) . .
O7 Dy1 O7 178.3(2) 2_655 .
O1 Dy1 O5 93.58(12) 2_655 2_655
O1 Dy1 O5 73.03(12) . 2_655
O2 Dy1 O5 67.60(12) . 2_655
O2 Dy1 O5 115.71(12) 2_655 2_655
O3 Dy1 O5 73.00(13) 2_655 2_655
O3 Dy1 O5 123.47(13) . 2_655
O7 Dy1 O5 43.91(16) 2_655 2_655
O7 Dy1 O5 136.45(15) . 2_655
O1 Dy1 O5 73.03(12) 2_655 .
O1 Dy1 O5 93.58(12) . .
O2 Dy1 O5 115.71(12) . .
O2 Dy1 O5 67.60(12) 2_655 .
O3 Dy1 O5 123.47(13) 2_655 .
O3 Dy1 O5 73.00(13) . .
O7 Dy1 O5 136.45(16) 2_655 .
O7 Dy1 O5 43.91(16) . .
O5 Dy1 O5 163.5(2) 2_655 .
O1 Dy1 N5 143.13(6) 2_655 .
O1 Dy1 N5 143.13(6) . .
O2 Dy1 N5 79.41(6) . .
O2 Dy1 N5 79.41(6) 2_655 .
O3 Dy1 N5 25.39(8) 2_655 .
O3 Dy1 N5 25.39(8) . .
O7 Dy1 N5 89.13(12) 2_655 .
O7 Dy1 N5 89.13(12) . .
O5 Dy1 N5 98.25(10) 2_655 .
O5 Dy1 N5 98.25(10) . .
O1 Dy1 Cu1 35.51(6) 2_655 2_655
O1 Dy1 Cu1 102.42(6) . 2_655
O2 Dy1 Cu1 161.69(6) . 2_655
O2 Dy1 Cu1 35.72(6) 2_655 2_655
O3 Dy1 Cu1 123.90(7) 2_655 2_655
O3 Dy1 Cu1 96.80(7) . 2_655
O7 Dy1 Cu1 87.20(12) 2_655 2_655
O7 Dy1 Cu1 93.45(14) . 2_655
O5 Dy1 Cu1 122.20(10) 2_655 2_655
O5 Dy1 Cu1 50.20(10) . 2_655
N5 Dy1 Cu1 111.979(11) . 2_655

loop_
_geom_bond_atom_site_label_1
_geom_bond_atom_site_label_2
_geom_bond_distance
_geom_bond_site_symmetry_2
C1 O1 1.340(5) .
C1 C2 1.394(6) .
C1 C6 1.402(6) .
C2 C3 1.381(7) .
C3 C4 1.371(9) .
C4 C5 1.363(9) .
C5 C6 1.402(7) .
C6 C7 1.438(7) .
C7 N1 1.273(6) .
C8A C9A 1.463(9) .
C8A N1 1.473(6) .
C9A C10A 1.451(9) .
C10A N2 1.477(5) .
C8B N1 1.473(6) .
C8B C9B 1.549(13) .
C9B C10B 1.282(13) .
C10B N2 1.477(5) .
C11 N2 1.278(5) .
C11 C12 1.439(5) .
C12 C13 1.399(5) .
C12 C17 1.412(5) .
C13 C14 1.360(6) .
C14 C15 1.386(6) .
C15 C16 1.368(5) .
C16 C17 1.398(5) .
C17 O2 1.330(4) .
C18 C19 1.467(10) .
C19 O8 1.192(6) .
C19 C20 1.458(10) .
N1 Cu1 1.978(3) .
N2 Cu1 1.958(3) .
N4 O6 1.161(5) .
N4 O5 1.169(6) .
N4 O7 1.261(6) .
N5 O4 1.206(7) .
N5 O3 1.269(4) 2_655
N5 O3 1.269(4) .
N5 Dy1 2.938(5) .
O1 Cu1 1.944(3) .
O1 Dy1 2.368(2) .
O2 Cu1 1.952(2) .
O2 Dy1 2.372(2) .
O5 Dy1 2.756(7) .
O7 Dy1 2.543(6) .
O3 Dy1 2.500(3) .
Cu1 Dy1 3.3014(9) .
Dy1 O1 2.368(2) 2_655
Dy1 O2 2.372(2) 2_655
Dy1 O3 2.500(3) 2_655
Dy1 O7 2.543(6) 2_655
Dy1 O5 2.756(7) 2_655
Dy1 Cu1 3.3014(9) 2_655
